data_8107165
loop_
_publ_author_name
'Cui, Mengbing'
'Li, Yong'
'Chen, Heng'
'Wang, Hui'
'Zeng, Yan'

_publ_section_title
;
 The crystal structure of 3-amino-5-carboxypyridin-1-ium iodide, C6H7IN2O2
;
_journal_issue 4
_journal_name_full 'Zeitschrift f\"ur Kristallographie - New Crystal Structures'
_journal_page_first 605
_journal_page_last 606
_journal_paper_doi 10.1515/ncrs-2022-0168
_journal_volume 237
_journal_year 2022
_chemical_formula_moiety 'C6 H7 N2 O2, I'
_chemical_formula_sum 'C6 H7 I N2 O2'
_chemical_formula_weight 266.04
_space_group_crystal_system triclinic
_space_group_IT_number 2
_space_group_name_Hall '-P 1'
_space_group_name_H-M_alt 'P -1'
_atom_sites_solution_hydrogens mixed
_cell_angle_alpha 90.036(3)
_cell_angle_beta 99.808(3)
_cell_angle_gamma 117.724(2)
_cell_formula_units_Z 2
_cell_length_a 7.4522(4)
_cell_length_b 7.4741(5)
_cell_length_c 8.3144(5)
_cell_measurement_reflns_used 5758
_cell_measurement_temperature 150.0
_cell_measurement_theta_max 26.42
_cell_measurement_theta_min 2.50
_cell_volume 402.25(4)
_computing_cell_refinement 'SAINT v8.37A (Bruker, 2015) [1]'
_computing_data_collection 'Bruker APEX-II [1]'
_computing_data_reduction 'SAINT v8.37A (Bruker, 2015) [1]'
_computing_molecular_graphics 'Olex2 1.3 (Dolomanov et al., 2009) [2]'
_computing_publication_material 'Olex2 1.3 (Dolomanov et al., 2009) [2]'
_computing_structure_refinement 'SHELXL 2018/3 (Sheldrick, 2015) [3]'
_computing_structure_solution 'SHELXT 2018/2 (Sheldrick, 2018) [4]'
_diffrn_ambient_temperature 150.0
_diffrn_measured_fraction_theta_full 0.998
_diffrn_measured_fraction_theta_max 0.998
_diffrn_measurement_device_type 'Bruker APEX-II CCD'
_diffrn_measurement_method '\f and \w scans'
_diffrn_radiation_type MoK\a
_diffrn_radiation_wavelength 0.71073
_diffrn_reflns_av_R_equivalents 0.0283
_diffrn_reflns_av_unetI/netI 0.0201
_diffrn_reflns_Laue_measured_fraction_full 0.998
_diffrn_reflns_Laue_measured_fraction_max 0.998
_diffrn_reflns_limit_h_max 9
_diffrn_reflns_limit_h_min -9
_diffrn_reflns_limit_k_max 9
_diffrn_reflns_limit_k_min -9
_diffrn_reflns_limit_l_max 10
_diffrn_reflns_limit_l_min -10
_diffrn_reflns_number 8304
_diffrn_reflns_point_group_measured_fraction_full 0.998
_diffrn_reflns_point_group_measured_fraction_max 0.998
_diffrn_reflns_theta_full 25.242
_diffrn_reflns_theta_max 26.437
_diffrn_reflns_theta_min 2.496
_diffrn_source_current 30.0
_diffrn_source_power 1.5
_diffrn_source_voltage 50.0
_diffrn_standards_number 0
_exptl_absorpt_coefficient_mu 3.932
_exptl_absorpt_correction_T_max 0.7454
_exptl_absorpt_correction_T_min 0.5811
_exptl_absorpt_correction_type multi-scan
_exptl_absorpt_process_details
;
SADABS-2016/2 (Bruker,2016/2) was used for absorption correction.
wR2(int) was 0.0654 before and 0.0400 after correction.
The Ratio of minimum to maximum transmission is 0.7796.
The \l/2 correction factor is Not present.
;
_exptl_crystal_colour yellow
_exptl_crystal_density_diffrn 2.196
_exptl_crystal_description block
_exptl_crystal_F_000 252
_exptl_crystal_size_max 0.2
_exptl_crystal_size_mid 0.15
_exptl_crystal_size_min 0.1
_refine_diff_density_max 0.629
_refine_diff_density_min -0.666
_refine_diff_density_rms 0.084
_refine_ls_extinction_coef .
_refine_ls_extinction_method none
_refine_ls_goodness_of_fit_ref 1.104
_refine_ls_hydrogen_treatment constr
_refine_ls_matrix_type full
_refine_ls_number_parameters 102
_refine_ls_number_reflns 1656
_refine_ls_number_restraints 0
_refine_ls_restrained_S_all 1.104
_refine_ls_R_factor_all 0.0171
_refine_ls_R_factor_gt 0.0156
_refine_ls_shift/su_max 0.001
_refine_ls_shift/su_mean 0.000
_refine_ls_structure_factor_coef Fsqd
_refine_ls_weighting_details 'w=1/[\s^2^(Fo^2^)+(0.0130P)^2^+0.3857P] where P=(Fo^2^+2Fc^2^)/3'
_refine_ls_weighting_scheme calc
_refine_ls_wR_factor_gt 0.0362
_refine_ls_wR_factor_ref 0.0367
_reflns_Friedel_coverage 0.000
_reflns_Friedel_fraction_full .
_reflns_Friedel_fraction_max .
_reflns_number_gt 1583
_reflns_number_total 1656
_reflns_threshold_expression 'I > 2\s(I)'
_cod_data_source_file suppl_j_ncrs-2022-0168_suppl.cif
_cod_data_source_block 1
_cod_database_code 8107165
_shelx_space_group_comment
;
The symmetry employed for this shelxl refinement is uniquely defined
by the following loop, which should always be used as a source of
symmetry information in preference to the above space-group names.
They are only intended as comments.
;
_shelx_estimated_absorpt_t_max 0.695
_shelx_estimated_absorpt_t_min 0.507
_olex2_refinement_description
;
1. Fixed Uiso
 At 1.2 times of:
  All C(H) groups, All N(H) groups, All N(H,H) groups
 At 1.5 times of:
  All O(H) groups
2.a Rotating group:
 N2(H2A,H2B)
2.b Aromatic/amide H refined with riding coordinates:
 C3(H3), C4(H4), C5(H5), N1(H1)
2.c Idealised tetrahedral OH refined as rotating group:
 O1(H1A)
;
_olex2_submission_special_instructions 'No special instructions were received'

loop_
_space_group_symop_operation_xyz
'x, y, z'
'-x, -y, -z'

loop_
_atom_site_label
_atom_site_type_symbol
_atom_site_fract_x
_atom_site_fract_y
_atom_site_fract_z
_atom_site_U_iso_or_equiv
_atom_site_adp_type
_atom_site_occupancy
_atom_site_site_symmetry_order
_atom_site_calc_flag
_atom_site_refinement_flags_posn
_atom_site_refinement_flags_adp
_atom_site_refinement_flags_occupancy
_atom_site_disorder_assembly
_atom_site_disorder_group
C1 C 0.8119(4) 0.7150(4) 0.2517(3) 0.0161(5) Uani 1 1 d . . . . .
C2 C 0.6551(3) 0.7259(3) 0.3367(3) 0.0140(4) Uani 1 1 d . . . . .
C3 C 0.4644(4) 0.6912(4) 0.2493(3) 0.0169(5) Uani 1 1 d . . . . .
H3 H 0.428817 0.659204 0.133927 0.020 Uiso 1 1 calc R U . . .
C4 C 0.7037(3) 0.7709(4) 0.5048(3) 0.0154(5) Uani 1 1 d . . . . .
H4 H 0.834881 0.794433 0.563597 0.019 Uiso 1 1 calc R U . . .
C5 C 0.3704(4) 0.7457(4) 0.4957(3) 0.0179(5) Uani 1 1 d . . . . .
H5 H 0.268128 0.750234 0.547437 0.021 Uiso 1 1 calc R U . . .
C6 C 0.5610(4) 0.7820(4) 0.5894(3) 0.0155(5) Uani 1 1 d . . . . .
I1 I 0.12489(2) 0.78034(2) 0.87556(2) 0.01748(6) Uani 1 1 d . . . . .
N1 N 0.3326(3) 0.7044(3) 0.3329(3) 0.0188(4) Uani 1 1 d . . . . .
H1 H 0.212402 0.684639 0.277168 0.023 Uiso 1 1 calc R U . . .
N2 N 0.6044(3) 0.8273(4) 0.7538(3) 0.0256(5) Uani 1 1 d . . . . .
H2A H 0.489634 0.795466 0.790863 0.031 Uiso 1 1 d R U . . .
H2B H 0.662993 0.756820 0.801785 0.031 Uiso 1 1 d R U . . .
O1 O 0.7437(3) 0.6601(3) 0.0936(2) 0.0197(4) Uani 1 1 d . . . . .
H1A H 0.843744 0.685455 0.047467 0.030 Uiso 1 1 calc R U . . .
O2 O 0.9831(3) 0.7531(3) 0.3249(2) 0.0241(4) Uani 1 1 d . . . . .

loop_
_atom_site_aniso_label
_atom_site_aniso_U_11
_atom_site_aniso_U_22
_atom_site_aniso_U_33
_atom_site_aniso_U_23
_atom_site_aniso_U_13
_atom_site_aniso_U_12
C1 0.0157(11) 0.0165(11) 0.0172(12) 0.0015(9) 0.0033(9) 0.0084(9)
C2 0.0132(10) 0.0138(11) 0.0157(11) 0.0028(9) 0.0042(9) 0.0065(9)
C3 0.0152(11) 0.0233(13) 0.0134(11) -0.0002(10) 0.0015(9) 0.0104(10)
C4 0.0120(10) 0.0162(12) 0.0185(12) 0.0017(9) 0.0012(9) 0.0076(9)
C5 0.0149(11) 0.0205(12) 0.0208(13) 0.0005(10) 0.0049(10) 0.0100(10)
C6 0.0167(11) 0.0153(11) 0.0145(12) 0.0017(9) 0.0036(9) 0.0075(9)
I1 0.01578(8) 0.02269(9) 0.01594(9) 0.00264(6) 0.00479(6) 0.01013(7)
N1 0.0116(9) 0.0253(11) 0.0206(11) 0.0002(9) 0.0008(8) 0.0105(9)
N2 0.0259(11) 0.0398(14) 0.0171(11) 0.0019(10) 0.0048(9) 0.0203(11)
O1 0.0161(8) 0.0306(10) 0.0138(8) -0.0019(7) 0.0038(7) 0.0118(8)
O2 0.0148(8) 0.0407(11) 0.0212(9) -0.0026(8) 0.0013(7) 0.0175(8)

loop_
_atom_type_symbol
_atom_type_description
_atom_type_scat_dispersion_real
_atom_type_scat_dispersion_imag
_atom_type_scat_source
C C 0.0033 0.0016 'International Tables Vol C Tables 4.2.6.8 and 6.1.1.4'
H H 0.0000 0.0000 'International Tables Vol C Tables 4.2.6.8 and 6.1.1.4'
I I -0.4742 1.8119 'International Tables Vol C Tables 4.2.6.8 and 6.1.1.4'
O O 0.0106 0.0060 'International Tables Vol C Tables 4.2.6.8 and 6.1.1.4'
N N 0.0061 0.0033 'International Tables Vol C Tables 4.2.6.8 and 6.1.1.4'

loop_
_geom_angle_atom_site_label_1
_geom_angle_atom_site_label_2
_geom_angle_atom_site_label_3
_geom_angle
_geom_angle_site_symmetry_1
_geom_angle_site_symmetry_3
O1 C1 C2 113.1(2) . .
O2 C1 C2 122.0(2) . .
O2 C1 O1 125.0(2) . .
C3 C2 C1 120.9(2) . .
C4 C2 C1 118.8(2) . .
C4 C2 C3 120.4(2) . .
C2 C3 H3 121.2 . .
N1 C3 C2 117.7(2) . .
N1 C3 H3 121.2 . .
C2 C4 H4 119.7 . .
C2 C4 C6 120.6(2) . .
C6 C4 H4 119.7 . .
C6 C5 H5 120.1 . .
N1 C5 H5 120.1 . .
N1 C5 C6 119.8(2) . .
C5 C6 C4 116.9(2) . .
N2 C6 C4 122.1(2) . .
N2 C6 C5 121.0(2) . .
C3 N1 C5 124.6(2) . .
C3 N1 H1 117.7 . .
C5 N1 H1 117.7 . .
C6 N2 H2A 110.4 . .
C6 N2 H2B 109.2 . .
H2A N2 H2B 108.7 . .
C1 O1 H1A 109.5 . .

loop_
_geom_bond_atom_site_label_1
_geom_bond_atom_site_label_2
_geom_bond_distance
_geom_bond_site_symmetry_2
C1 C2 1.497(3) .
C1 O1 1.316(3) .
C1 O2 1.216(3) .
C2 C3 1.385(3) .
C2 C4 1.382(3) .
C3 H3 0.9500 .
C3 N1 1.334(3) .
C4 H4 0.9500 .
C4 C6 1.403(3) .
C5 H5 0.9500 .
C5 C6 1.401(3) .
C5 N1 1.340(3) .
C6 N2 1.355(3) .
N1 H1 0.8800 .
N2 H2A 0.8848 .
N2 H2B 0.8846 .
O1 H1A 0.8400 .

loop_
_geom_torsion_atom_site_label_1
_geom_torsion_atom_site_label_2
_geom_torsion_atom_site_label_3
_geom_torsion_atom_site_label_4
_geom_torsion
_geom_torsion_site_symmetry_1
_geom_torsion_site_symmetry_2
_geom_torsion_site_symmetry_3
_geom_torsion_site_symmetry_4
C1 C2 C3 N1 -179.7(2) . . . .
C1 C2 C4 C6 -179.8(2) . . . .
C2 C3 N1 C5 -1.1(4) . . . .
C2 C4 C6 C5 0.0(3) . . . .
C2 C4 C6 N2 -179.5(2) . . . .
C3 C2 C4 C6 0.0(4) . . . .
C4 C2 C3 N1 0.5(4) . . . .
C6 C5 N1 C3 1.2(4) . . . .
N1 C5 C6 C4 -0.6(3) . . . .
N1 C5 C6 N2 178.9(2) . . . .
O1 C1 C2 C3 -3.4(3) . . . .
O1 C1 C2 C4 176.4(2) . . . .
O2 C1 C2 C3 176.9(2) . . . .
O2 C1 C2 C4 -3.3(4) . . . .
